data_7058011
loop_
_publ_author_name
'Dong, Yujie'
'Qian, Jingyu'
'Liu, Yang'
'Zhu, Nianyong'
'Xu, Bin'
'Ho, Cheuk-Lam'
'Tian, Wenjing'
'Wong, Wai-Yeung'

_publ_section_title
;
 Imidazole-containing cyanostilbene-based molecules with
 aggregation-induced emission characteristics: photophysical and
 electroluminescent properties
;
_journal_issue 4
_journal_name_full 'New Journal of Chemistry'
_journal_page_first 1844
_journal_paper_doi 10.1039/C8NJ04512G
_journal_volume 43
_journal_year 2019
_chemical_formula_sum 'C72 H54 N8 O2'
_chemical_formula_weight 1063.23
_space_group_crystal_system triclinic
_space_group_IT_number 2
_space_group_name_Hall '-P 1'
_space_group_name_H-M_alt 'P -1'
_symmetry_space_group_name_Hall '-P 1'
_symmetry_space_group_name_H-M 'P -1'
_atom_sites_solution_hydrogens geom
_audit_creation_method SHELXL-2014/7
_audit_update_record
;
2018-11-21 deposited with the CCDC.
2018-12-04 downloaded from the CCDC.
;
_cell_angle_alpha 107.99(2)
_cell_angle_beta 99.32(2)
_cell_angle_gamma 97.49(2)
_cell_formula_units_Z 1
_cell_length_a 10.123(2)
_cell_length_b 11.857(2)
_cell_length_c 12.208(2)
_cell_measurement_reflns_used 4118
_cell_measurement_temperature 173(2)
_cell_measurement_theta_max 28.32
_cell_measurement_theta_min 2.50
_cell_volume 1349.6(5)
_computing_cell_refinement 'Bruker SAINT'
_computing_data_collection 'Bruker APEX2'
_computing_data_reduction 'Bruker SAINT'
_computing_molecular_graphics 'Bruker SHELXTL'
_computing_publication_material 'Bruker SHELXTL'
_computing_structure_refinement 'SHELXL-2014/7 (Sheldrick, 2014)'
_computing_structure_solution 'SHELXS-97 (Sheldrick 2008)'
_diffrn_ambient_temperature 173(2)
_diffrn_measured_fraction_theta_full 0.972
_diffrn_measured_fraction_theta_max 0.943
_diffrn_measurement_device_type 'Bruker APEX-II CCD'
_diffrn_measurement_method '\f and \w scans'
_diffrn_radiation_type MoK\a
_diffrn_radiation_wavelength 0.71073
_diffrn_reflns_av_R_equivalents 0.0153
_diffrn_reflns_av_unetI/netI 0.0298
_diffrn_reflns_Laue_measured_fraction_full 0.972
_diffrn_reflns_Laue_measured_fraction_max 0.943
_diffrn_reflns_limit_h_max 11
_diffrn_reflns_limit_h_min -13
_diffrn_reflns_limit_k_max 15
_diffrn_reflns_limit_k_min -15
_diffrn_reflns_limit_l_max 11
_diffrn_reflns_limit_l_min -16
_diffrn_reflns_number 9082
_diffrn_reflns_point_group_measured_fraction_full 0.972
_diffrn_reflns_point_group_measured_fraction_max 0.943
_diffrn_reflns_theta_full 25.242
_diffrn_reflns_theta_max 28.330
_diffrn_reflns_theta_min 2.093
_exptl_absorpt_coefficient_mu 0.080
_exptl_absorpt_correction_T_max 0.7457
_exptl_absorpt_correction_T_min 0.6835
_exptl_absorpt_correction_type multi-scan
_exptl_absorpt_process_details SADABS
_exptl_crystal_colour yellow
_exptl_crystal_density_diffrn 1.308
_exptl_crystal_description block
_exptl_crystal_F_000 558
_exptl_crystal_size_max 0.45
_exptl_crystal_size_mid 0.30
_exptl_crystal_size_min 0.15
_refine_diff_density_max 0.401
_refine_diff_density_min -0.314
_refine_diff_density_rms 0.050
_refine_ls_extinction_method none
_refine_ls_goodness_of_fit_ref 0.931
_refine_ls_hydrogen_treatment constr
_refine_ls_matrix_type full
_refine_ls_number_parameters 389
_refine_ls_number_reflns 6357
_refine_ls_number_restraints 4
_refine_ls_restrained_S_all 0.937
_refine_ls_R_factor_all 0.0581
_refine_ls_R_factor_gt 0.0469
_refine_ls_shift/su_max 0.000
_refine_ls_shift/su_mean 0.000
_refine_ls_structure_factor_coef Fsqd
_refine_ls_weighting_details 'w=1/[\s^2^(Fo^2^)+(0.0855P)^2^+0.6142P] where P=(Fo^2^+2Fc^2^)/3'
_refine_ls_weighting_scheme calc
_refine_ls_wR_factor_gt 0.1281
_refine_ls_wR_factor_ref 0.1400
_reflns_Friedel_coverage 0.000
_reflns_number_gt 5207
_reflns_number_total 6357
_reflns_threshold_expression 'I > 2\s(I)'
_cod_data_source_file c8nj04512g2.cif
_cod_data_source_block wong0330wy
_cod_depositor_comments 'Adding full bibliography for 7058011.cif.'
_cod_original_cell_volume 1349.7(5)
_cod_database_code 7058011
_shelx_shelxl_version_number 2014/7
_shelx_space_group_comment
;
The symmetry employed for this shelxl refinement is uniquely defined
by the following loop, which should always be used as a source of
symmetry information in preference to the above space-group names.
They are only intended as comments.
;

loop_
_space_group_symop_operation_xyz
'x, y, z'
'-x, -y, -z'

loop_
_atom_site_label
_atom_site_type_symbol
_atom_site_fract_x
_atom_site_fract_y
_atom_site_fract_z
_atom_site_U_iso_or_equiv
_atom_site_adp_type
_atom_site_occupancy
_atom_site_site_symmetry_order
_atom_site_calc_flag
_atom_site_refinement_flags_posn
_atom_site_refinement_flags_adp
_atom_site_refinement_flags_occupancy
_atom_site_disorder_assembly
_atom_site_disorder_group
N1 N 0.36505(11) 0.81527(10) 0.32659(9) 0.0201(2) Uani 1 1 d . . . . .
N2 N 0.54518(11) 0.82326(10) 0.46478(9) 0.0190(2) Uani 1 1 d . . . . .
N3 N 1.07064(14) 0.88712(12) 0.95816(13) 0.0356(3) Uani 1 1 d . . . . .
N4 N 0.3602(2) 0.47794(18) 0.7977(2) 0.0835(8) Uani 1 1 d D . . . .
C1 C 0.40505(12) 0.80639(11) 0.43145(11) 0.0187(2) Uani 1 1 d . . . . .
C2 C 0.59690(12) 0.83942(11) 0.37025(11) 0.0192(2) Uani 1 1 d . . . . .
C3 C 0.48377(13) 0.83515(11) 0.28780(11) 0.0196(2) Uani 1 1 d . . . . .
C4 C 0.49464(13) 0.84312(12) 0.17482(11) 0.0225(3) Uani 1 1 d . . . . .
C5 C 0.37882(15) 0.83530(15) 0.08997(13) 0.0307(3) Uani 1 1 d . . . . .
H5 H 0.2914 0.8296 0.1089 0.037 Uiso 1 1 calc R U . . .
C6 C 0.39138(19) 0.8359(2) -0.02012(15) 0.0474(5) Uani 1 1 d . . . . .
H6 H 0.3126 0.8292 -0.0776 0.057 Uiso 1 1 calc R U . . .
C7 C 0.5201(2) 0.8463(2) -0.04754(16) 0.0544(5) Uani 1 1 d . . . . .
H7 H 0.5284 0.8462 -0.1240 0.065 Uiso 1 1 calc R U . . .
C8 C 0.63512(18) 0.85673(19) 0.03527(15) 0.0418(4) Uani 1 1 d . . . . .
H8 H 0.7220 0.8656 0.0157 0.050 Uiso 1 1 calc R U . . .
C9 C 0.62613(14) 0.85441(13) 0.14879(12) 0.0263(3) Uani 1 1 d . . . . .
C10 C 0.74564(14) 0.85969(12) 0.23689(12) 0.0244(3) Uani 1 1 d . . . . .
C11 C 0.73294(13) 0.85080(11) 0.34865(12) 0.0214(3) Uani 1 1 d . . . . .
C12 C 0.85053(14) 0.85241(13) 0.42909(13) 0.0268(3) Uani 1 1 d . . . . .
H12 H 0.8424 0.8459 0.5034 0.032 Uiso 1 1 calc R U . . .
C13 C 0.97720(14) 0.86330(14) 0.40143(14) 0.0318(3) Uani 1 1 d . . . . .
H13 H 1.0555 0.8643 0.4567 0.038 Uiso 1 1 calc R U . . .
C14 C 0.99085(15) 0.87288(15) 0.29300(15) 0.0347(3) Uani 1 1 d . . . . .
H14 H 1.0784 0.8803 0.2743 0.042 Uiso 1 1 calc R U . . .
C15 C 0.87772(15) 0.87166(15) 0.21273(14) 0.0326(3) Uani 1 1 d . . . . .
H15 H 0.8887 0.8791 0.1393 0.039 Uiso 1 1 calc R U . . .
C16 C 0.30933(13) 0.77614(12) 0.50143(11) 0.0204(3) Uani 1 1 d . . . . .
C17 C 0.20312(15) 0.67677(13) 0.44518(13) 0.0283(3) Uani 1 1 d . . . . .
H17 H 0.1990 0.6277 0.3663 0.034 Uiso 1 1 calc R U . . .
C18 C 0.10375(17) 0.64922(16) 0.50343(16) 0.0397(4) Uani 1 1 d . . . . .
H18 H 0.0323 0.5809 0.4648 0.048 Uiso 1 1 calc R U . . .
C19 C 0.10844(18) 0.72134(18) 0.61829(16) 0.0430(4) Uani 1 1 d . . . . .
H19 H 0.0396 0.7031 0.6579 0.052 Uiso 1 1 calc R U . . .
C20 C 0.21358(18) 0.81989(16) 0.67496(14) 0.0370(4) Uani 1 1 d . . . . .
H20 H 0.2164 0.8694 0.7534 0.044 Uiso 1 1 calc R U . . .
C21 C 0.31498(15) 0.84677(13) 0.61765(12) 0.0270(3) Uani 1 1 d . . . . .
H21 H 0.3882 0.9133 0.6576 0.032 Uiso 1 1 calc R U . . .
C22 C 0.61831(12) 0.79787(11) 0.56328(11) 0.0187(2) Uani 1 1 d . . . . .
C23 C 0.68920(14) 0.89076(12) 0.66436(12) 0.0228(3) Uani 1 1 d . . . . .
H23 H 0.6833 0.9722 0.6729 0.027 Uiso 1 1 calc R U . . .
C24 C 0.76923(13) 0.86346(11) 0.75337(11) 0.0217(3) Uani 1 1 d . . . . .
H24 H 0.8189 0.9269 0.8224 0.026 Uiso 1 1 calc R U . . .
C25 C 0.77717(12) 0.74386(11) 0.74218(10) 0.0181(2) Uani 1 1 d . . . . .
C26 C 0.70162(15) 0.65163(12) 0.64056(12) 0.0247(3) Uani 1 1 d . . . . .
H26 H 0.7050 0.5698 0.6323 0.030 Uiso 1 1 calc R U . . .
C27 C 0.62204(14) 0.67831(12) 0.55190(11) 0.0237(3) Uani 1 1 d . . . . .
H27 H 0.5702 0.6151 0.4836 0.028 Uiso 1 1 calc R U . . .
C28 C 0.86751(12) 0.71445(11) 0.83456(11) 0.0194(2) Uani 1 1 d . . . . .
C29 C 0.98133(13) 0.80967(12) 0.90478(11) 0.0226(3) Uani 1 1 d . . . . .
C30 C 0.84817(13) 0.60548(12) 0.84946(11) 0.0214(3) Uani 1 1 d . . . . .
H30 H 0.7683 0.5510 0.7997 0.026 Uiso 1 1 calc R U . . .
C31 C 0.92865(13) 0.55666(12) 0.92881(11) 0.0203(3) Uani 1 1 d . . . . .
C32 C 1.03329(14) 0.62440(12) 1.02615(11) 0.0232(3) Uani 1 1 d . . . . .
H32 H 1.0564 0.7095 1.0451 0.028 Uiso 1 1 calc R U . . .
C33 C 0.89642(14) 0.43120(12) 0.90486(11) 0.0234(3) Uani 1 1 d . . . . .
H33 H 0.8249 0.3835 0.8400 0.028 Uiso 1 1 calc R U . . .
C34 C 0.4786(2) 0.44459(16) 0.79356(18) 0.0495(5) Uani 1 1 d . . . . .
H34 H 0.5119 0.4090 0.8497 0.059 Uiso 1 1 calc R U . . .
C35 C 0.3038(13) 0.4587(5) 0.9005(11) 0.152(6) Uani 0.662(17) 1 d D . P A 1
H35A H 0.2157 0.4846 0.9006 0.228 Uiso 0.662(17) 1 calc R U P A 1
H35B H 0.2915 0.3728 0.8922 0.228 Uiso 0.662(17) 1 calc R U P A 1
H35C H 0.3679 0.5063 0.9749 0.228 Uiso 0.662(17) 1 calc R U P A 1
C36 C 0.2970(12) 0.5263(12) 0.7134(8) 0.185(7) Uani 0.662(17) 1 d D . P A 1
H36A H 0.2099 0.5457 0.7312 0.278 Uiso 0.662(17) 1 calc R U P A 1
H36B H 0.3570 0.5999 0.7171 0.278 Uiso 0.662(17) 1 calc R U P A 1
H36C H 0.2807 0.4666 0.6341 0.278 Uiso 0.662(17) 1 calc R U P A 1
C35' C 0.2272(13) 0.4440(11) 0.8211(18) 0.120(6) Uani 0.338(17) 1 d D . P A 2
H35D H 0.1707 0.5030 0.8118 0.180 Uiso 0.338(17) 1 calc R U P A 2
H35E H 0.1828 0.3637 0.7654 0.180 Uiso 0.338(17) 1 calc R U P A 2
H35F H 0.2382 0.4425 0.9019 0.180 Uiso 0.338(17) 1 calc R U P A 2
C36' C 0.325(2) 0.5514(16) 0.7167(13) 0.129(8) Uani 0.338(17) 1 d D . P A 2
H36D H 0.2364 0.5738 0.7233 0.194 Uiso 0.338(17) 1 calc R U P A 2
H36E H 0.3954 0.6248 0.7401 0.194 Uiso 0.338(17) 1 calc R U P A 2
H36F H 0.3220 0.5026 0.6349 0.194 Uiso 0.338(17) 1 calc R U P A 2
O1 O 0.54809(13) 0.45480(11) 0.72585(12) 0.0450(3) Uani 1 1 d . . . . .

loop_
_atom_site_aniso_label
_atom_site_aniso_U_11
_atom_site_aniso_U_22
_atom_site_aniso_U_33
_atom_site_aniso_U_23
_atom_site_aniso_U_13
_atom_site_aniso_U_12
N1 0.0172(5) 0.0275(5) 0.0185(5) 0.0125(4) 0.0017(4) 0.0055(4)
N2 0.0167(5) 0.0259(5) 0.0175(5) 0.0125(4) 0.0017(4) 0.0050(4)
N3 0.0291(7) 0.0329(6) 0.0402(7) 0.0153(6) -0.0078(6) 0.0018(5)
N4 0.0616(13) 0.0473(10) 0.122(2) -0.0112(11) 0.0517(14) 0.0000(9)
C1 0.0164(6) 0.0233(6) 0.0183(6) 0.0103(5) 0.0016(5) 0.0051(4)
C2 0.0179(6) 0.0237(6) 0.0179(6) 0.0109(5) 0.0016(5) 0.0042(5)
C3 0.0179(6) 0.0253(6) 0.0180(6) 0.0113(5) 0.0018(5) 0.0043(5)
C4 0.0219(6) 0.0303(6) 0.0185(6) 0.0127(5) 0.0035(5) 0.0056(5)
C5 0.0238(7) 0.0496(9) 0.0225(7) 0.0187(6) 0.0027(5) 0.0076(6)
C6 0.0348(9) 0.0898(14) 0.0251(8) 0.0310(9) 0.0024(7) 0.0151(9)
C7 0.0428(10) 0.1063(17) 0.0281(8) 0.0376(10) 0.0127(8) 0.0193(11)
C8 0.0325(8) 0.0745(12) 0.0297(8) 0.0276(8) 0.0146(7) 0.0149(8)
C9 0.0240(7) 0.0361(7) 0.0228(6) 0.0141(6) 0.0067(5) 0.0071(5)
C10 0.0206(6) 0.0296(6) 0.0253(7) 0.0113(5) 0.0065(5) 0.0053(5)
C11 0.0174(6) 0.0242(6) 0.0239(6) 0.0102(5) 0.0036(5) 0.0047(5)
C12 0.0189(6) 0.0336(7) 0.0284(7) 0.0131(6) 0.0009(5) 0.0053(5)
C13 0.0178(6) 0.0370(7) 0.0383(8) 0.0116(6) 0.0011(6) 0.0058(5)
C14 0.0191(6) 0.0418(8) 0.0428(9) 0.0120(7) 0.0108(6) 0.0049(6)
C15 0.0243(7) 0.0440(8) 0.0330(8) 0.0151(6) 0.0118(6) 0.0059(6)
C16 0.0181(6) 0.0273(6) 0.0206(6) 0.0140(5) 0.0033(5) 0.0071(5)
C17 0.0292(7) 0.0304(7) 0.0257(7) 0.0124(5) 0.0050(6) 0.0010(5)
C18 0.0316(8) 0.0466(9) 0.0417(9) 0.0226(7) 0.0059(7) -0.0066(7)
C19 0.0355(9) 0.0626(11) 0.0427(9) 0.0310(8) 0.0189(7) 0.0050(8)
C20 0.0430(9) 0.0513(9) 0.0245(7) 0.0183(7) 0.0145(7) 0.0139(7)
C21 0.0292(7) 0.0324(7) 0.0212(6) 0.0124(5) 0.0047(5) 0.0052(5)
C22 0.0157(5) 0.0267(6) 0.0173(6) 0.0130(5) 0.0014(4) 0.0053(4)
C23 0.0235(6) 0.0227(6) 0.0228(6) 0.0105(5) -0.0002(5) 0.0062(5)
C24 0.0214(6) 0.0237(6) 0.0185(6) 0.0079(5) -0.0010(5) 0.0040(5)
C25 0.0162(5) 0.0255(6) 0.0159(5) 0.0120(5) 0.0014(4) 0.0053(4)
C26 0.0307(7) 0.0210(6) 0.0218(6) 0.0108(5) -0.0025(5) 0.0043(5)
C27 0.0262(6) 0.0238(6) 0.0182(6) 0.0090(5) -0.0040(5) 0.0015(5)
C28 0.0176(6) 0.0269(6) 0.0154(5) 0.0102(5) 0.0005(5) 0.0060(5)
C29 0.0222(6) 0.0268(6) 0.0214(6) 0.0130(5) -0.0001(5) 0.0072(5)
C30 0.0190(6) 0.0273(6) 0.0178(6) 0.0108(5) -0.0021(5) 0.0036(5)
C31 0.0198(6) 0.0266(6) 0.0168(6) 0.0120(5) 0.0001(5) 0.0051(5)
C32 0.0261(6) 0.0237(6) 0.0194(6) 0.0109(5) -0.0024(5) 0.0032(5)
C33 0.0233(6) 0.0261(6) 0.0182(6) 0.0096(5) -0.0045(5) 0.0019(5)
C34 0.0709(13) 0.0371(9) 0.0480(10) 0.0171(8) 0.0241(10) 0.0150(9)
C35 0.172(9) 0.063(3) 0.202(10) -0.027(4) 0.165(9) -0.026(4)
C36 0.108(6) 0.209(10) 0.150(8) -0.071(7) -0.032(5) 0.126(7)
C35' 0.086(8) 0.088(7) 0.140(13) -0.044(7) 0.071(9) 0.002(6)
C36' 0.171(16) 0.108(9) 0.075(8) 0.003(6) -0.065(9) 0.090(10)
O1 0.0357(6) 0.0454(7) 0.0448(7) 0.0083(5) 0.0065(5) -0.0045(5)

loop_
_atom_type_symbol
_atom_type_description
_atom_type_scat_dispersion_real
_atom_type_scat_dispersion_imag
_atom_type_scat_source
N N 0.0061 0.0033 'International Tables Vol C Tables 4.2.6.8 and 6.1.1.4'
C C 0.0033 0.0016 'International Tables Vol C Tables 4.2.6.8 and 6.1.1.4'
O O 0.0106 0.0060 'International Tables Vol C Tables 4.2.6.8 and 6.1.1.4'
H H 0.0000 0.0000 'International Tables Vol C Tables 4.2.6.8 and 6.1.1.4'

loop_
_geom_angle_atom_site_label_1
_geom_angle_atom_site_label_2
_geom_angle_atom_site_label_3
_geom_angle
_geom_angle_site_symmetry_1
C1 N1 C3 104.87(10) .
C1 N2 C2 106.28(10) .
C1 N2 C22 125.43(10) .
C2 N2 C22 126.53(10) .
C34 N4 C36 121.7(5) .
C34 N4 C35' 142.5(7) .
C34 N4 C35 112.0(6) .
C36 N4 C35 126.3(6) .
C34 N4 C36' 113.0(8) .
C35' N4 C36' 100.9(11) .
N1 C1 N2 112.48(11) .
N1 C1 C16 123.07(11) .
N2 C1 C16 124.39(11) .
C3 C2 N2 104.94(11) .
C3 C2 C11 122.73(11) .
N2 C2 C11 132.21(11) .
N1 C3 C2 111.38(11) .
N1 C3 C4 126.70(11) .
C2 C3 C4 121.81(12) .
C5 C4 C9 120.50(12) .
C5 C4 C3 121.58(12) .
C9 C4 C3 117.87(12) .
C6 C5 C4 120.36(14) .
C6 C5 H5 119.8 .
C4 C5 H5 119.8 .
C5 C6 C7 119.91(15) .
C5 C6 H6 120.0 .
C7 C6 H6 120.0 .
C8 C7 C6 120.58(15) .
C8 C7 H7 119.7 .
C6 C7 H7 119.7 .
C7 C8 C9 121.17(15) .
C7 C8 H8 119.4 .
C9 C8 H8 119.4 .
C8 C9 C4 117.46(13) .
C8 C9 C10 122.51(13) .
C4 C9 C10 120.01(12) .
C15 C10 C11 117.79(13) .
C15 C10 C9 120.80(13) .
C11 C10 C9 121.40(12) .
C12 C11 C10 119.30(12) .
C12 C11 C2 124.54(12) .
C10 C11 C2 116.16(11) .
C13 C12 C11 120.93(14) .
C13 C12 H12 119.5 .
C11 C12 H12 119.5 .
C12 C13 C14 120.24(14) .
C12 C13 H13 119.9 .
C14 C13 H13 119.9 .
C15 C14 C13 120.08(14) .
C15 C14 H14 120.0 .
C13 C14 H14 120.0 .
C14 C15 C10 121.65(14) .
C14 C15 H15 119.2 .
C10 C15 H15 119.2 .
C21 C16 C17 119.19(13) .
C21 C16 C1 122.94(12) .
C17 C16 C1 117.71(12) .
C18 C17 C16 120.49(14) .
C18 C17 H17 119.8 .
C16 C17 H17 119.8 .
C17 C18 C19 120.02(15) .
C17 C18 H18 120.0 .
C19 C18 H18 120.0 .
C20 C19 C18 119.92(15) .
C20 C19 H19 120.0 .
C18 C19 H19 120.0 .
C19 C20 C21 120.32(15) .
C19 C20 H20 119.8 .
C21 C20 H20 119.8 .
C20 C21 C16 120.03(14) .
C20 C21 H21 120.0 .
C16 C21 H21 120.0 .
C23 C22 C27 120.75(11) .
C23 C22 N2 120.83(11) .
C27 C22 N2 118.33(11) .
C22 C23 C24 119.32(12) .
C22 C23 H23 120.3 .
C24 C23 H23 120.3 .
C23 C24 C25 120.75(12) .
C23 C24 H24 119.6 .
C25 C24 H24 119.6 .
C24 C25 C26 118.73(11) .
C24 C25 C28 120.99(11) .
C26 C25 C28 120.26(11) .
C27 C26 C25 120.73(12) .
C27 C26 H26 119.6 .
C25 C26 H26 119.6 .
C26 C27 C22 119.68(12) .
C26 C27 H27 120.2 .
C22 C27 H27 120.2 .
C30 C28 C29 121.98(11) .
C30 C28 C25 123.05(11) .
C29 C28 C25 114.93(11) .
N3 C29 C28 177.89(14) .
C28 C30 C31 131.41(12) .
C28 C30 H30 114.3 .
C31 C30 H30 114.3 .
C32 C31 C33 117.75(11) .
C32 C31 C30 125.52(12) .
C33 C31 C30 116.74(11) .
C33 C32 C31 120.78(12) 2_767
C33 C32 H32 119.6 2_767
C31 C32 H32 119.6 .
C32 C33 C31 121.47(12) 2_767
C32 C33 H33 119.3 2_767
C31 C33 H33 119.3 .
O1 C34 N4 126.1(2) .
O1 C34 H34 117.0 .
N4 C34 H34 117.0 .
N4 C35 H35A 109.5 .
N4 C35 H35B 109.5 .
H35A C35 H35B 109.5 .
N4 C35 H35C 109.5 .
H35A C35 H35C 109.5 .
H35B C35 H35C 109.5 .
N4 C36 H36A 109.5 .
N4 C36 H36B 109.5 .
H36A C36 H36B 109.5 .
N4 C36 H36C 109.5 .
H36A C36 H36C 109.5 .
H36B C36 H36C 109.5 .
N4 C35' H35D 109.5 .
N4 C35' H35E 109.5 .
H35D C35' H35E 109.5 .
N4 C35' H35F 109.5 .
H35D C35' H35F 109.5 .
H35E C35' H35F 109.5 .
N4 C36' H36D 109.5 .
N4 C36' H36E 109.5 .
H36D C36' H36E 109.5 .
N4 C36' H36F 109.5 .
H36D C36' H36F 109.5 .
H36E C36' H36F 109.5 .

loop_
_geom_bond_atom_site_label_1
_geom_bond_atom_site_label_2
_geom_bond_distance
_geom_bond_site_symmetry_2
N1 C1 1.3191(15) .
N1 C3 1.3798(16) .
N2 C1 1.3808(16) .
N2 C2 1.3959(16) .
N2 C22 1.4415(15) .
N3 C29 1.1438(19) .
N4 C34 1.313(3) .
N4 C36 1.431(8) .
N4 C35' 1.453(8) .
N4 C35 1.526(7) .
N4 C36' 1.537(8) .
C1 C16 1.4712(18) .
C2 C3 1.3811(17) .
C2 C11 1.4407(17) .
C3 C4 1.4319(17) .
C4 C5 1.4054(19) .
C4 C9 1.4168(19) .
C5 C6 1.372(2) .
C5 H5 0.9500 .
C6 C7 1.396(3) .
C6 H6 0.9500 .
C7 C8 1.377(2) .
C7 H7 0.9500 .
C8 C9 1.412(2) .
C8 H8 0.9500 .
C9 C10 1.4634(19) .
C10 C15 1.4139(19) .
C10 C11 1.4251(19) .
C11 C12 1.4091(18) .
C12 C13 1.378(2) .
C12 H12 0.9500 .
C13 C14 1.390(2) .
C13 H13 0.9500 .
C14 C15 1.377(2) .
C14 H14 0.9500 .
C15 H15 0.9500 .
C16 C21 1.3946(19) .
C16 C17 1.395(2) .
C17 C18 1.383(2) .
C17 H17 0.9500 .
C18 C19 1.388(3) .
C18 H18 0.9500 .
C19 C20 1.384(3) .
C19 H19 0.9500 .
C20 C21 1.389(2) .
C20 H20 0.9500 .
C21 H21 0.9500 .
C22 C23 1.3851(19) .
C22 C27 1.3872(18) .
C23 C24 1.3937(17) .
C23 H23 0.9500 .
C24 C25 1.3963(17) .
C24 H24 0.9500 .
C25 C26 1.3987(18) .
C25 C28 1.4905(16) .
C26 C27 1.3842(17) .
C26 H26 0.9500 .
C27 H27 0.9500 .
C28 C30 1.3534(18) .
C28 C29 1.4424(19) .
C30 C31 1.4666(17) .
C30 H30 0.9500 .
C31 C32 1.4001(18) .
C31 C33 1.4067(18) .
C32 C33 1.3861(17) 2_767
C32 H32 0.9500 .
C33 C32 1.3862(17) 2_767
C33 H33 0.9500 .
C34 O1 1.192(2) .
C34 H34 0.9500 .
C35 H35A 0.9800 .
C35 H35B 0.9800 .
C35 H35C 0.9800 .
C36 H36A 0.9800 .
C36 H36B 0.9800 .
C36 H36C 0.9800 .
C35' H35D 0.9800 .
C35' H35E 0.9800 .
C35' H35F 0.9800 .
C36' H36D 0.9800 .
C36' H36E 0.9800 .
C36' H36F 0.9800 .
